data_2206018
loop_
_publ_author_name
'Trilleras, Jorge'
'Quiroga, Jairo'
'Cobo, Justo'
'Low, John N.'
'Glidewell, Christopher'

_publ_section_title
;3-(5-Chloro-3-methyl-1-phenylpyrazol-4-yl)-1,5-di-2-thienylpentane-1,5-dione:
 centrosymmetric dimers formed by C---H&#x00B7;&#x00B7;&#x00B7;\p(thiophene)
 hydrogen bonds
;
_journal_issue 6
_journal_name_full 'Acta Crystallographica Section E'
_journal_page_first o1892
_journal_page_last o1894
_journal_paper_doi 10.1107/S1600536805015886
_journal_volume 61
_journal_year 2005
_chemical_formula_iupac 'C23 H19 Cl N2 O2 S2'
_chemical_formula_moiety 'C23 H19 Cl N2 O2 S2'
_chemical_formula_sum 'C23 H19 Cl N2 O2 S2'
_chemical_formula_weight 454.99
_chemical_name_systematic
;
3-(5-Chloro-3-methyl-1-phenylpyrazol-4-yl)-1,5-di-2-thienylpentane-1,5-dione
;
_space_group_IT_number 61
_symmetry_cell_setting orthorhombic
_symmetry_space_group_name_Hall '-P 2ac 2ab'
_symmetry_space_group_name_H-M 'P b c a'
_atom_sites_solution_hydrogens geom
_atom_sites_solution_primary direct
_atom_sites_solution_secondary difmap
_cell_angle_alpha 90.00
_cell_angle_beta 90.00
_cell_angle_gamma 90.00
_cell_formula_units_Z 8
_cell_length_a 14.6729(5)
_cell_length_b 17.8962(6)
_cell_length_c 16.2619(3)
_cell_measurement_reflns_used 4887
_cell_measurement_temperature 120(2)
_cell_measurement_theta_max 27.51
_cell_measurement_theta_min 2.95
_cell_volume 4270.2(2)
_computing_cell_refinement 'DENZO (Otwinowski & Minor, 1997) and COLLECT'
_computing_data_collection 'COLLECT (Hooft, 1999)'
_computing_data_reduction 'DENZO and COLLECT'
_computing_molecular_graphics 'PLATON (Spek, 2003)'
_computing_publication_material 'SHELXL97 and PRPKAPPA (Ferguson, 1999)'
_computing_structure_refinement 'OSCAIL (McArdle, 2003) and SHELXL97 (Sheldrick, 1997)'
_computing_structure_solution 'WinGX (Farrugia, 1999) and SIR92 (Altomare <i>et al.</i>, 1993)'
_diffrn_ambient_temperature 120(2)
_diffrn_detector_area_resol_mean 9.091
_diffrn_measured_fraction_theta_full 0.996
_diffrn_measured_fraction_theta_max 0.996
_diffrn_measurement_device_type 'Nonius KappaCCD'
_diffrn_measurement_method '\f and \w'
_diffrn_radiation_monochromator graphite
_diffrn_radiation_source 'Bruker-Nonius FR91 rotating anode'
_diffrn_radiation_type 'Mo K\a'
_diffrn_radiation_wavelength 0.71073
_diffrn_reflns_av_R_equivalents 0.0673
_diffrn_reflns_av_sigmaI/netI 0.0553
_diffrn_reflns_limit_h_max 16
_diffrn_reflns_limit_h_min -19
_diffrn_reflns_limit_k_max 23
_diffrn_reflns_limit_k_min -23
_diffrn_reflns_limit_l_max 21
_diffrn_reflns_limit_l_min -17
_diffrn_reflns_number 35379
_diffrn_reflns_theta_full 27.51
_diffrn_reflns_theta_max 27.51
_diffrn_reflns_theta_min 2.95
_diffrn_standards_decay_% 0
_exptl_absorpt_coefficient_mu 0.398
_exptl_absorpt_correction_T_max 0.969
_exptl_absorpt_correction_T_min 0.851
_exptl_absorpt_correction_type multi-scan
_exptl_absorpt_process_details '(SADABS; Sheldrick, 2003)'
_exptl_crystal_colour colourless
_exptl_crystal_density_diffrn 1.416
_exptl_crystal_density_method 'not measured'
_exptl_crystal_description lath
_exptl_crystal_F_000 1888
_exptl_crystal_size_max 0.42
_exptl_crystal_size_mid 0.22
_exptl_crystal_size_min 0.08
_refine_diff_density_max 0.310
_refine_diff_density_min -0.450
_refine_ls_extinction_method none
_refine_ls_goodness_of_fit_ref 1.034
_refine_ls_hydrogen_treatment constr
_refine_ls_matrix_type full
_refine_ls_number_parameters 279
_refine_ls_number_reflns 4887
_refine_ls_number_restraints 0
_refine_ls_restrained_S_all 1.034
_refine_ls_R_factor_all 0.0886
_refine_ls_R_factor_gt 0.0456
_refine_ls_shift/su_max 0.001
_refine_ls_shift/su_mean 0.000
_refine_ls_structure_factor_coef Fsqd
_refine_ls_weighting_details 'w = 1/[\s^2^(Fo^2^)+(0.0583P)^2^+0.8758P] where P = (Fo^2^+2Fc^2^)/3'
_refine_ls_weighting_scheme calc
_refine_ls_wR_factor_gt 0.1006
_refine_ls_wR_factor_ref 0.1172
_reflns_number_gt 3231
_reflns_number_total 4887
_reflns_threshold_expression I>2\s(I)
_cod_data_source_file lh6436.cif
_cod_data_source_block I
_cod_database_code 2206018
_cod_database_fobs_code 2206018

loop_
_symmetry_equiv_pos_as_xyz
'x, y, z'
'-x+1/2, -y, z+1/2'
'-x, y+1/2, -z+1/2'
'x+1/2, -y+1/2, -z'
'-x, -y, -z'
'x-1/2, y, -z-1/2'
'x, -y-1/2, z-1/2'
'-x-1/2, y-1/2, z'

loop_
_atom_site_label
_atom_site_fract_x
_atom_site_fract_y
_atom_site_fract_z
_atom_site_U_iso_or_equiv
_atom_site_adp_type
_atom_site_calc_flag
_atom_site_refinement_flags
_atom_site_occupancy
_atom_site_disorder_assembly
_atom_site_disorder_group
_atom_site_type_symbol
Cl5 0.23343(4) 0.58885(3) 0.71087(3) 0.03435(17) Uani d . 1 . . Cl
S7 0.33570(5) 0.23047(3) 0.90153(4) 0.04035(19) Uani d . 1 . . S
S9 0.36235(11) 0.54448(8) 0.36403(6) 0.0250(4) Uani d P 0.623(3) A -1 S
S9A 0.4290(3) 0.62233(19) 0.5091(2) 0.0371(6) Uani d P 0.377(3) A -2 S
O7 0.30212(12) 0.28150(9) 0.73188(9) 0.0442(4) Uani d . 1 . . O
O9 0.31145(11) 0.42731(9) 0.48101(8) 0.0381(4) Uani d . 1 . . O
N1 0.08746(12) 0.50767(10) 0.66660(10) 0.0258(4) Uani d . 1 . . N
N2 0.06214(12) 0.43928(10) 0.63595(10) 0.0266(4) Uani d . 1 . . N
C3 0.13963(14) 0.40086(12) 0.62814(11) 0.0240(5) Uani d . 1 . . C
C4 0.21663(13) 0.44299(11) 0.65326(11) 0.0216(4) Uani d . 1 . . C
C5 0.17983(14) 0.51027(12) 0.67661(11) 0.0235(5) Uani d . 1 . . C
C6 0.35290(15) 0.40827(11) 0.74088(12) 0.0258(5) Uani d . 1 . . C
C7 0.32864(15) 0.33246(12) 0.77585(13) 0.0277(5) Uani d . 1 . . C
C8 0.37538(14) 0.47503(12) 0.60526(11) 0.0257(5) Uani d . 1 . . C
C9 0.35033(14) 0.47895(12) 0.51536(12) 0.0248(5) Uani d . 1 A . C
C11 0.02046(14) 0.56419(12) 0.67820(12) 0.0264(5) Uani d . 1 . . C
C12 0.02307(15) 0.61060(12) 0.74644(13) 0.0318(5) Uani d . 1 . . C
C13 -0.04214(16) 0.66648(13) 0.75425(14) 0.0360(6) Uani d . 1 . . C
C14 -0.11037(16) 0.67407(13) 0.69671(14) 0.0348(6) Uani d . 1 . . C
C15 -0.11362(16) 0.62629(13) 0.62992(14) 0.0352(6) Uani d . 1 . . C
C16 -0.04802(15) 0.57217(13) 0.61962(13) 0.0306(5) Uani d . 1 . . C
C31 0.13661(15) 0.32257(13) 0.59625(13) 0.0307(5) Uani d . 1 . . C
C41 0.31553(14) 0.42040(12) 0.65328(11) 0.0238(5) Uani d . 1 . . C
C71 0.34196(14) 0.32007(12) 0.86398(12) 0.0266(5) Uani d . 1 . . C
C72 0.35368(17) 0.26093(16) 0.99922(15) 0.0432(7) Uani d . 1 . . C
C73 0.36350(17) 0.33575(16) 1.00332(14) 0.0453(7) Uani d . 1 . . C
C74 0.35713(15) 0.37124(14) 0.92627(13) 0.0329(6) Uani d . 1 . . C
C91 0.37737(13) 0.54557(12) 0.46840(11) 0.0238(5) Uani d . 1 . . C
C92 0.40182(16) 0.62996(13) 0.35551(13) 0.0362(6) Uani d . 1 . . C
C93 0.42986(18) 0.66418(13) 0.42573(15) 0.0426(6) Uani d . 1 A . C
C94 0.4101(7) 0.6097(5) 0.4957(6) 0.0371(6) Uani d P 0.623(3) A -1 C
C94A 0.3664(8) 0.5558(7) 0.3839(6) 0.0250(4) Uani d P 0.377(3) A -2 C
H6A 0.4201 0.4135 0.7399 0.031 Uiso calc R 1 . . H
H6B 0.3283 0.4476 0.7775 0.031 Uiso calc R 1 . . H
H8A 0.4399 0.4595 0.6103 0.031 Uiso calc R 1 . . H
H8B 0.3695 0.5254 0.6298 0.031 Uiso calc R 1 . . H
H12 0.0688 0.6043 0.7872 0.038 Uiso calc R 1 . . H
H13 -0.0396 0.6998 0.7997 0.043 Uiso calc R 1 . . H
H14 -0.1551 0.7120 0.7029 0.042 Uiso calc R 1 . . H
H15 -0.1615 0.6309 0.5909 0.042 Uiso calc R 1 . . H
H16 -0.0494 0.5404 0.5728 0.037 Uiso calc R 1 . . H
H31A 0.0736 0.3094 0.5825 0.046 Uiso calc R 1 . . H
H31B 0.1596 0.2883 0.6384 0.046 Uiso calc R 1 . . H
H31C 0.1747 0.3187 0.5469 0.046 Uiso calc R 1 . . H
H41 0.3194 0.3712 0.6244 0.029 Uiso calc R 1 . . H
H72 0.3565 0.2288 1.0457 0.052 Uiso calc R 1 . . H
H73 0.3737 0.3619 1.0533 0.054 Uiso calc R 1 . . H
H74 0.3626 0.4236 0.9181 0.039 Uiso calc R 1 . . H
H94A 0.3396 0.5198 0.3484 0.030 Uiso calc PR 0.377(3) A -2 H
H92 0.4049 0.6544 0.3038 0.043 Uiso calc R 1 A . H
H93 0.4565 0.7124 0.4303 0.051 Uiso calc R 1 . . H
H94 0.4202 0.6206 0.5522 0.044 Uiso calc PR 0.623(3) A -1 H

loop_
_atom_site_aniso_label
_atom_site_aniso_U_11
_atom_site_aniso_U_22
_atom_site_aniso_U_33
_atom_site_aniso_U_12
_atom_site_aniso_U_13
_atom_site_aniso_U_23
Cl5 0.0311(3) 0.0303(3) 0.0417(3) -0.0071(2) -0.0016(2) -0.0110(2)
S7 0.0467(4) 0.0321(4) 0.0422(4) -0.0021(3) -0.0082(3) 0.0117(3)
S9 0.0278(5) 0.0314(7) 0.0157(7) 0.0035(4) -0.0035(5) -0.0017(5)
S9A 0.0480(19) 0.0264(14) 0.0368(15) -0.0057(10) -0.0015(10) -0.0003(9)
O7 0.0690(13) 0.0272(9) 0.0365(9) -0.0060(8) -0.0146(9) -0.0009(7)
O9 0.0521(11) 0.0372(10) 0.0249(8) -0.0152(8) -0.0008(7) -0.0042(7)
N1 0.0236(11) 0.0268(10) 0.0269(9) -0.0019(8) -0.0012(7) -0.0022(7)
N2 0.0270(11) 0.0264(10) 0.0264(9) -0.0057(8) -0.0012(7) -0.0029(7)
C3 0.0262(13) 0.0273(12) 0.0185(10) -0.0042(9) 0.0010(8) -0.0003(8)
C4 0.0227(12) 0.0256(11) 0.0163(9) -0.0031(9) -0.0005(8) 0.0008(8)
C5 0.0231(12) 0.0282(12) 0.0192(10) -0.0060(9) -0.0021(8) -0.0021(8)
C6 0.0221(12) 0.0300(12) 0.0252(10) -0.0034(9) -0.0008(9) 0.0020(9)
C7 0.0265(13) 0.0261(12) 0.0305(11) 0.0005(10) -0.0027(9) 0.0006(9)
C8 0.0228(12) 0.0320(13) 0.0223(10) -0.0025(9) 0.0009(8) 0.0018(9)
C9 0.0219(12) 0.0297(13) 0.0229(10) 0.0009(9) 0.0033(8) -0.0053(9)
C11 0.0229(12) 0.0272(12) 0.0293(11) -0.0012(9) 0.0044(9) 0.0048(9)
C12 0.0305(14) 0.0348(13) 0.0302(12) 0.0002(10) 0.0012(10) 0.0002(10)
C13 0.0384(14) 0.0307(13) 0.0389(13) 0.0012(11) 0.0088(11) -0.0014(10)
C14 0.0295(14) 0.0264(13) 0.0484(14) 0.0016(10) 0.0074(11) 0.0141(11)
C15 0.0269(13) 0.0374(14) 0.0414(13) -0.0012(11) -0.0004(10) 0.0167(11)
C16 0.0298(13) 0.0322(13) 0.0298(11) -0.0047(10) -0.0003(10) 0.0056(9)
C31 0.0315(14) 0.0298(13) 0.0310(12) -0.0062(10) -0.0012(10) -0.0038(9)
C41 0.0242(12) 0.0261(12) 0.0209(10) -0.0012(9) 0.0006(8) -0.0012(8)
C71 0.0227(12) 0.0277(12) 0.0295(11) -0.0037(9) -0.0015(9) 0.0058(9)
C72 0.0357(15) 0.0562(18) 0.0377(13) -0.0107(13) -0.0104(11) 0.0240(12)
C73 0.0475(17) 0.062(2) 0.0264(12) -0.0181(14) -0.0055(11) 0.0043(12)
C74 0.0323(14) 0.0343(14) 0.0319(12) -0.0100(10) -0.0008(10) 0.0059(10)
C91 0.0224(12) 0.0275(12) 0.0216(10) 0.0038(9) 0.0005(8) -0.0024(9)
C92 0.0404(15) 0.0390(14) 0.0292(12) 0.0102(12) -0.0003(10) 0.0082(10)
C93 0.0568(18) 0.0261(13) 0.0448(15) 0.0002(12) -0.0087(12) 0.0017(11)
C94 0.0480(19) 0.0264(14) 0.0368(15) -0.0057(10) -0.0015(10) -0.0003(9)
C94A 0.0278(5) 0.0314(7) 0.0157(7) 0.0035(4) -0.0035(5) -0.0017(5)

loop_
_atom_type_symbol
_atom_type_description
_atom_type_scat_dispersion_real
_atom_type_scat_dispersion_imag
_atom_type_scat_source
C C 0.0033 0.0016 'International Tables Vol C Tables 4.2.6.8 and 6.1.1.4'
H H 0.0000 0.0000 'International Tables Vol C Tables 4.2.6.8 and 6.1.1.4'
Cl Cl 0.1484 0.1585 'International Tables Vol C Tables 4.2.6.8 and 6.1.1.4'
N N 0.0061 0.0033 'International Tables Vol C Tables 4.2.6.8 and 6.1.1.4'
O O 0.0106 0.0060 'International Tables Vol C Tables 4.2.6.8 and 6.1.1.4'
S S 0.1246 0.1234 'International Tables Vol C Tables 4.2.6.8 and 6.1.1.4'

loop_
_geom_angle_atom_site_label_1
_geom_angle_atom_site_label_2
_geom_angle_atom_site_label_3
_geom_angle
_geom_angle_publ_flag
C5 N1 N2 110.01(16) no
C5 N1 C11 130.20(18) no
N2 N1 C11 119.66(17) no
C12 C11 C16 120.4(2) no
C12 C11 N1 120.85(19) no
C16 C11 N1 118.74(19) no
C11 C12 C13 119.0(2) no
C11 C12 H12 120.5 no
C13 C12 H12 120.5 no
C14 C13 C12 120.6(2) no
C14 C13 H13 119.7 no
C12 C13 H13 119.7 no
C13 C14 C15 119.8(2) no
C13 C14 H14 120.1 no
C15 C14 H14 120.1 no
C16 C15 C14 120.4(2) no
C16 C15 H15 119.8 no
C14 C15 H15 119.8 no
C15 C16 C11 119.6(2) no
C15 C16 H16 120.2 no
C11 C16 H16 120.2 no
C3 N2 N1 105.27(16) no
N2 C3 C4 112.16(18) no
N2 C3 C31 119.38(18) no
C4 C3 C31 128.46(19) no
C3 C31 H31A 109.5 no
C3 C31 H31B 109.5 no
H31A C31 H31B 109.5 no
C3 C31 H31C 109.5 no
H31A C31 H31C 109.5 no
H31B C31 H31C 109.5 no
C5 C4 C3 103.45(18) no
C5 C4 C41 127.89(18) no
C3 C4 C41 128.66(18) no
C4 C41 C8 112.44(17) no
C4 C41 C6 112.38(16) no
C8 C41 C6 110.96(17) no
C4 C41 H41 106.9 no
C8 C41 H41 106.9 no
C6 C41 H41 106.9 no
N1 C5 C4 109.11(17) no
N1 C5 Cl5 121.65(16) no
C4 C5 Cl5 129.22(16) no
C7 C6 C41 112.93(17) no
C7 C6 H6A 109.0 no
C41 C6 H6A 109.0 no
C7 C6 H6B 109.0 no
C41 C6 H6B 109.0 no
H6A C6 H6B 107.8 no
O7 C7 C71 120.2(2) no
O7 C7 C6 121.59(19) no
C71 C7 C6 118.19(18) no
C74 C71 C7 129.7(2) no
C74 C71 S7 111.47(16) no
C7 C71 S7 118.84(16) no
C72 S7 C71 91.41(12) no
C73 C72 S7 112.41(18) no
C73 C72 H72 123.8 no
S7 C72 H72 123.8 no
C72 C73 C74 113.4(2) no
C72 C73 H73 123.3 no
C74 C73 H73 123.3 no
C71 C74 C73 111.3(2) no
C71 C74 H74 124.3 no
C73 C74 H74 124.3 no
C9 C8 C41 112.62(17) no
C9 C8 H8A 109.1 no
C41 C8 H8A 109.1 no
C9 C8 H8B 109.1 no
C41 C8 H8B 109.1 no
H8A C8 H8B 107.8 no
O9 C9 C91 120.14(18) no
O9 C9 C8 121.45(19) no
C91 C9 C8 118.37(18) no
C94 C91 C9 128.9(5) no
C94A C91 C9 125.9(5) no
C94A C91 S9A 109.2(5) no
C9 C91 S9A 124.91(19) no
C94 C91 S9 113.0(5) no
C9 C91 S9 118.10(16) no
C92 S9 C91 91.59(11) no
C91 C94A C92 112.3(7) no
C91 C94A H94A 123.9 no
C92 C94A H94A 123.9 no
C93 C92 C94A 104.2(4) no
C93 C92 S9 117.10(18) no
C93 C92 H92 121.4 no
C94A C92 H92 134.3 no
S9 C92 H92 121.4 no
C92 C93 C94 106.3(3) no
C92 C93 S9A 121.0(2) no
C92 C93 H93 126.8 no
C94 C93 H93 126.8 no
S9A C93 H93 112.0 no
C91 C94 C93 111.9(7) no
C91 C94 H94 124.0 no
C93 C94 H94 124.0 no
C93 S9A C91 93.06(18) no

loop_
_geom_bond_atom_site_label_1
_geom_bond_atom_site_label_2
_geom_bond_distance
_geom_bond_publ_flag
N1 C5 1.366(3) no
N1 N2 1.373(2) no
N1 C11 1.423(3) no
C11 C12 1.387(3) no
C11 C16 1.392(3) no
C12 C13 1.390(3) no
C12 H12 0.95 no
C13 C14 1.377(3) no
C13 H13 0.95 no
C14 C15 1.383(3) no
C14 H14 0.95 no
C15 C16 1.376(3) no
C15 H15 0.95 no
C16 H16 0.95 no
N2 C3 1.335(3) no
C3 C4 1.418(3) no
C3 C31 1.495(3) no
C31 H31A 0.98 no
C31 H31B 0.98 no
C31 H31C 0.98 no
C4 C5 1.373(3) no
C4 C41 1.506(3) no
C41 C8 1.529(3) no
C41 C6 1.542(3) no
C41 H41 1.00 no
C5 Cl5 1.705(2) no
C6 C7 1.514(3) no
C6 H6A 0.99 no
C6 H6B 0.99 no
C7 O7 1.222(2) no
C7 C71 1.463(3) no
C71 C74 1.384(3) no
C71 S7 1.718(2) no
S7 C72 1.700(3) no
C72 C73 1.348(4) no
C72 H72 0.95 no
C73 C74 1.408(3) no
C73 H73 0.95 no
C74 H74 0.95 no
C8 C9 1.509(3) no
C8 H8A 0.99 no
C8 H8B 0.99 no
C9 O9 1.221(3) no
C9 C91 1.470(3) no
C91 C94 1.321(8) no
C91 C94A 1.396(10) no
C91 S9A 1.703(3) no
C91 S9 1.712(2) no
S9 C92 1.642(3) no
C94A C92 1.498(13) no
C94A H94A 0.95 no
C92 C93 1.360(3) no
C92 H92 0.95 no
C93 C94 1.526(11) no
C93 S9A 1.549(5) no
C93 H93 0.95 no
C94 H94 0.95 no

loop_
_geom_hbond_atom_site_label_D
_geom_hbond_atom_site_label_H
_geom_hbond_atom_site_label_A
_geom_hbond_site_symmetry_A
_geom_hbond_distance_DH
_geom_hbond_distance_HA
_geom_hbond_distance_DA
_geom_hbond_angle_DHA
_geom_hbond_publ_flag
C8 H8A Cg1 5_666 0.99 2.67 3.628(3) 162 y
C8 H8A Cg2 5_666 0.99 2.67 3.614(3) 159 y

loop_
_geom_torsion_atom_site_label_1
_geom_torsion_atom_site_label_2
_geom_torsion_atom_site_label_3
_geom_torsion_atom_site_label_4
_geom_torsion
_geom_torsion_publ_flag
C5 N1 C11 C12 -43.7(3) no
N2 N1 C11 C12 140.8(2) no
C5 N1 C11 C16 136.3(2) no
N2 N1 C11 C16 -39.2(3) no
C16 C11 C12 C13 -1.8(3) no
N1 C11 C12 C13 178.18(19) no
C11 C12 C13 C14 2.3(3) no
C12 C13 C14 C15 -0.8(3) no
C13 C14 C15 C16 -1.4(3) no
C14 C15 C16 C11 1.9(3) no
C12 C11 C16 C15 -0.3(3) no
N1 C11 C16 C15 179.73(19) no
C5 N1 N2 C3 0.4(2) no
C11 N1 N2 C3 176.69(16) no
N1 N2 C3 C4 0.0(2) no
N1 N2 C3 C31 179.65(17) no
N2 C3 C4 C5 -0.3(2) no
C31 C3 C4 C5 -179.93(19) no
N2 C3 C4 C41 -179.39(17) no
C31 C3 C4 C41 1.0(3) no
C5 C4 C41 C8 -54.1(3) no
C3 C4 C41 C8 124.8(2) no
C5 C4 C41 C6 72.0(3) no
C3 C4 C41 C6 -109.1(2) no
N2 N1 C5 C4 -0.6(2) no
C11 N1 C5 C4 -176.38(18) no
N2 N1 C5 Cl5 178.01(13) no
C11 N1 C5 Cl5 2.2(3) no
C3 C4 C5 N1 0.5(2) no
C41 C4 C5 N1 179.61(17) no
C3 C4 C5 Cl5 -177.93(15) no
C41 C4 C5 Cl5 1.2(3) no
C4 C41 C6 C7 80.9(2) no
C8 C41 C6 C7 -152.22(18) no
C41 C6 C7 O7 16.3(3) no
C41 C6 C7 C71 -166.61(18) no
O7 C7 C71 C74 -168.6(2) no
C6 C7 C71 C74 14.3(3) no
O7 C7 C71 S7 9.3(3) no
C6 C7 C71 S7 -167.84(16) no
C74 C71 S7 C72 -0.27(18) no
C7 C71 S7 C72 -178.53(18) no
C71 S7 C72 C73 0.3(2) no
S7 C72 C73 C74 -0.3(3) no
C7 C71 C74 C73 178.2(2) no
S7 C71 C74 C73 0.1(2) no
C72 C73 C74 C71 0.1(3) no
C4 C41 C8 C9 -62.5(2) no
C6 C41 C8 C9 170.71(17) no
C41 C8 C9 O9 -24.0(3) no
C41 C8 C9 C91 158.58(18) no
O9 C9 C91 C94 171.5(7) no
C8 C9 C91 C94 -11.0(7) no
O9 C9 C91 C94A -3.0(7) no
C8 C9 C91 C94A 174.5(6) no
O9 C9 C91 S9A 178.1(2) no
C8 C9 C91 S9A -4.5(3) no
O9 C9 C91 S9 -5.9(3) no
C8 C9 C91 S9 171.50(16) no
C94 C91 S9 C92 1.0(6) no
C94A C91 S9 C92 16(4) no
C9 C91 S9 C92 178.87(17) no
S9A C91 S9 C92 -4.8(2) no
C94 C91 C94A C92 4.7(10) no
C9 C91 C94A C92 -179.7(4) no
S9A C91 C94A C92 -0.6(9) no
S9 C91 C94A C92 -161(4) no
C91 C94A C92 C93 -2.6(9) no
C91 C94A C92 S9 168(3) no
C91 S9 C92 C93 1.3(2) no
C91 S9 C92 C94A -9(2) no
C94A C92 C93 C94 -0.4(7) no
S9 C92 C93 C94 -2.8(5) no
C94A C92 C93 S9A 5.5(6) no
S9 C92 C93 S9A 3.1(4) no
C94A C91 C94 C93 -4.9(10) no
C9 C91 C94 C93 179.7(3) no
S9A C91 C94 C93 125(6) no
S9 C91 C94 C93 -2.7(9) no
C92 C93 C94 C91 3.5(9) no
S9A C93 C94 C91 -157(3) no
C92 C93 S9A C91 -5.5(3) no
C94 C93 S9A C91 16(2) no
C94 C91 S9A C93 -49(6) no
C94A C91 S9A C93 3.1(6) no
C9 C91 S9A C93 -177.8(2) no
S9 C91 S9A C93 6.2(3) no
